data_7129315
loop_
_publ_author_name
'Shi, Hong-Song'
'Li, Shuo-Han'
'Zhang, Fa-Guang'
'Ma, Jun-An'

_publ_section_title
;
 Catalytic regioselective construction of phenylthio- and
 phenoxyldifluoroalkyl tetrazoles from difluorodiazoketones
;
_journal_name_full 'Chemical Communications'
_journal_paper_doi 10.1039/D1CC05890H
_journal_year 2021
_chemical_formula_moiety 'C15 H12 F2 N4 O2 S'
_chemical_formula_sum 'C15 H12 F2 N4 O2 S'
_chemical_formula_weight 350.35
_space_group_crystal_system monoclinic
_space_group_IT_number 9
_space_group_name_Hall 'I -2ya'
_space_group_name_H-M_alt 'I 1 a 1'
_atom_sites_solution_hydrogens geom
_atom_sites_solution_primary dual
_audit_creation_date 2021-01-11
_audit_creation_method
;
Olex2 1.3
(compiled 2020.02.04 svn.rd84adfe8 for OlexSys, GUI svn.r6032)
;
_audit_update_record
;
2021-10-17 deposited with the CCDC.	2021-11-24 downloaded from the CCDC.
;
_cell_angle_alpha 90
_cell_angle_beta 102.428(7)
_cell_angle_gamma 90
_cell_formula_units_Z 4
_cell_length_a 5.4470(4)
_cell_length_b 26.496(4)
_cell_length_c 11.3845(12)
_cell_measurement_reflns_used 3430
_cell_measurement_temperature 293.15
_cell_measurement_theta_max 24.5630
_cell_measurement_theta_min 1.9970
_cell_volume 1604.6(3)
_computing_cell_refinement 'CrysAlisPro 1.171.39.28b (Rigaku OD, 2015)'
_computing_data_collection 'CrysAlisPro 1.171.39.28b (Rigaku OD, 2015)'
_computing_data_reduction 'CrysAlisPro 1.171.39.28b (Rigaku OD, 2015)'
_computing_molecular_graphics 'Olex2 1.3 (Dolomanov et al., 2009)'
_computing_publication_material 'Olex2 1.3 (Dolomanov et al., 2009)'
_computing_structure_refinement 'SHELXL 2018/3 (Sheldrick, 2015)'
_computing_structure_solution 'SHELXT 2018/2 (Sheldrick, 2018)'
_diffrn_ambient_temperature 293.15
_diffrn_detector 'CCD plate'
_diffrn_measured_fraction_theta_full 0.999
_diffrn_measured_fraction_theta_max 0.999
_diffrn_measurement_details
;
List of Runs (angles in degrees, time in seconds):

  # Type    Start    End  Width  t~exp~   \w     \q     \k     \f   Frames
#--------------------------------------------------------------------------
  1  \w     -7.00  40.00   0.50    6.00    --    5.00  14.00  60.00   94
  2  \w    -24.00  79.00   0.50    6.00    --   -9.60  55.00   0.00  206
  3  \w    -58.00 -32.00   0.50    6.00    --   -9.60  43.00  90.00   52
  4  \w    -25.00  77.00   0.50    6.00    --   -9.60  55.00-120.00  204
  5  \w    -99.00 -62.00   0.50    6.00    --   -9.60  43.00 150.00   74
  6  \w    -47.00  55.00   0.50    6.00    --   -9.60  43.00 150.00  204
  7  \w    -79.00 -50.00   0.50    6.00    --   -9.60  55.00-120.00   58
  8  \w     -7.00  19.00   0.50    6.00    --   -9.60  43.00  90.00   52
  9  \w    -26.00  78.00   0.50    6.00    --   -9.60  55.00 120.00  208
;
_diffrn_measurement_device 'four-circle diffractometer'
_diffrn_measurement_device_type 'XtaLAB AFC11 (RCD3): quarter-chi single'
_diffrn_measurement_method '\w scans'
_diffrn_orient_matrix_type 'CrysAlisPro convention (1999,Acta A55,543-557)'
_diffrn_orient_matrix_UB_11 -0.0679207000
_diffrn_orient_matrix_UB_12 -0.0231596000
_diffrn_orient_matrix_UB_13 -0.0101111000
_diffrn_orient_matrix_UB_21 0.0059094000
_diffrn_orient_matrix_UB_22 -0.0468294000
_diffrn_orient_matrix_UB_23 -0.0036328000
_diffrn_orient_matrix_UB_31 0.0118748000
_diffrn_orient_matrix_UB_32 0.0117096000
_diffrn_orient_matrix_UB_33 0.0471622000
_diffrn_radiation_monochromator graphite
_diffrn_radiation_probe x-ray
_diffrn_radiation_type 'Mo K\a'
_diffrn_radiation_wavelength 0.71073
_diffrn_reflns_av_R_equivalents 0.0328
_diffrn_reflns_av_unetI/netI 0.0371
_diffrn_reflns_Laue_measured_fraction_full 0.999
_diffrn_reflns_Laue_measured_fraction_max 0.999
_diffrn_reflns_limit_h_max 6
_diffrn_reflns_limit_h_min -5
_diffrn_reflns_limit_k_max 31
_diffrn_reflns_limit_k_min -31
_diffrn_reflns_limit_l_max 13
_diffrn_reflns_limit_l_min -13
_diffrn_reflns_number 10241
_diffrn_reflns_point_group_measured_fraction_full 0.892
_diffrn_reflns_point_group_measured_fraction_max 0.892
_diffrn_reflns_theta_full 25.025
_diffrn_reflns_theta_max 25.025
_diffrn_reflns_theta_min 1.986
_diffrn_source 'fine-focus sealed X-ray tube'
_diffrn_source_type 'Enhance (Mo) X-ray Source'
_exptl_absorpt_coefficient_mu 0.239
_exptl_absorpt_correction_T_max 1.00000
_exptl_absorpt_correction_T_min 0.93210
_exptl_absorpt_correction_type multi-scan
_exptl_absorpt_process_details
;
CrysAlisPro 1.171.39.28b (Rigaku Oxford Diffraction, 2015)
Empirical absorption correction using spherical harmonics,
 implemented in SCALE3 ABSPACK scaling algorithm.
;
_exptl_crystal_colour 'clear light colourless'
_exptl_crystal_colour_lustre clear
_exptl_crystal_colour_modifier light
_exptl_crystal_colour_primary colourless
_exptl_crystal_density_diffrn 1.450
_exptl_crystal_description block
_exptl_crystal_F_000 720
_exptl_crystal_size_max 0.26
_exptl_crystal_size_mid 0.18
_exptl_crystal_size_min 0.12
_refine_diff_density_max 0.876
_refine_diff_density_min -0.595
_refine_diff_density_rms 0.115
_refine_ls_abs_structure_details
;
 Flack x determined using 869 quotients [(I+)-(I-)]/[(I+)+(I-)]
 (Parsons, Flack and Wagner, Acta Cryst. B69 (2013) 249-259).
;
_refine_ls_abs_structure_Flack 0.13(6)
_refine_ls_extinction_method none
_refine_ls_goodness_of_fit_ref 1.059
_refine_ls_hydrogen_treatment constr
_refine_ls_matrix_type full
_refine_ls_number_parameters 195
_refine_ls_number_reflns 2544
_refine_ls_number_restraints 98
_refine_ls_restrained_S_all 1.072
_refine_ls_R_factor_all 0.0969
_refine_ls_R_factor_gt 0.0879
_refine_ls_shift/su_max 0.001
_refine_ls_shift/su_mean 0.000
_refine_ls_structure_factor_coef Fsqd
_refine_ls_weighting_details 'w=1/[\s^2^(Fo^2^)+(0.1803P)^2^+4.6897P] where P=(Fo^2^+2Fc^2^)/3'
_refine_ls_weighting_scheme calc
_refine_ls_wR_factor_gt 0.2488
_refine_ls_wR_factor_ref 0.2626
_reflns_Friedel_coverage 0.777
_reflns_Friedel_fraction_full 0.784
_reflns_Friedel_fraction_max 0.784
_reflns_number_gt 2258
_reflns_number_total 2544
_reflns_threshold_expression 'I > 2\s(I)'
_cod_data_source_file d1cc05890h2.cif
_cod_data_source_block exp_1250
_cod_database_code 7129315
_shelx_shelxl_version_number 2018/3
_shelx_space_group_comment
;
The symmetry employed for this shelxl refinement is uniquely defined
by the following loop, which should always be used as a source of
symmetry information in preference to the above space-group names.
They are only intended as comments.
;
_shelx_estimated_absorpt_t_max 0.972
_shelx_estimated_absorpt_t_min 0.940
_reflns_odcompleteness_completeness 98.49
_reflns_odcompleteness_iscentric 1
_reflns_odcompleteness_theta 26.32
_olex2_refinement_description
;
1. Fixed Uiso
 At 1.2 times of:
  All C(H) groups
 At 1.5 times of:
  All O(H) groups
2. Rigid bond restraints
 C00K, C8, C3, C4, C2, C00J
 with sigma for 1-2 distances of 0.005 and sigma for 1-3 distances of 0.01
 F002, F007
 with sigma for 1-2 distances of 0.005 and sigma for 1-3 distances of 0.01
3. Uiso/Uaniso restraints and constraints
C00K \\sim C8 \\sim C3 \\sim C4 \\sim C2 \\sim C00J: within 2A with sigma of
0.005 and sigma for terminal atoms of 0.01 within 2A
Uanis(C00K) \\sim Ueq, Uanis(C8) \\sim Ueq, Uanis(C3) \\sim Ueq, Uanis(C4)
\\sim Ueq, Uanis(C2) \\sim Ueq, Uanis(C00J) \\sim Ueq: with sigma of 0.005 and
sigma for terminal atoms of 0.01
Uanis(F002) \\sim Ueq, Uanis(F007) \\sim Ueq: with sigma of 0.005 and sigma for
terminal atoms of 0.01
4.a Aromatic/amide H refined with riding coordinates:
 C00F(H00F), C00I(H00I), C00H(H00H), C00A(H00A), C00E(H00E), C2(H2),
 C00K(H00K), C8(H8), C3(H3), C4(H4)
4.b Fitted hexagon refined as free rotating group:
 C00F(C00I,C00H,C00C,C00A,C00E), C2(C00J,C00K,C8,C3,C4)
4.c Idealised tetrahedral OH refined as rotating group:
 O003(H003), O1(H1)
;
_olex2_submission_special_instructions 'No special instructions were received'
_oxdiff_exptl_absorpt_empirical_details
;
Empirical correction (ABSPACK) includes:
- Absorption correction using spherical harmonics
- Frame scaling
;
_oxdiff_exptl_absorpt_empirical_full_max 1.048
_oxdiff_exptl_absorpt_empirical_full_min 0.942

loop_
_space_group_symop_operation_xyz
'x, y, z'
'x+1/2, -y, z'
'x+1/2, y+1/2, z+1/2'
'x+1, -y+1/2, z+1/2'

loop_
_atom_site_label
_atom_site_type_symbol
_atom_site_fract_x
_atom_site_fract_y
_atom_site_fract_z
_atom_site_U_iso_or_equiv
_atom_site_adp_type
_atom_site_occupancy
_atom_site_site_symmetry_order
_atom_site_calc_flag
_atom_site_refinement_flags_posn
_atom_site_refinement_flags_adp
_atom_site_refinement_flags_occupancy
_atom_site_disorder_assembly
_atom_site_disorder_group
S001 S 0.8350(6) 0.34805(11) 0.7682(4) 0.0746(11) Uani 1 1 d . . . . .
F002 F 0.5252(12) 0.3623(3) 0.8984(5) 0.0639(19) Uani 1 1 d . U . . .
O003 O 0.7101(12) 0.4547(2) 0.8230(5) 0.0358(14) Uani 1 1 d . . . . .
H003 H 0.715185 0.484441 0.803958 0.054 Uiso 1 1 calc R U . . .
O1 O 0.2914(11) 0.4474(2) 0.7469(5) 0.0353(13) Uani 1 1 d . . . . .
H1 H 0.199702 0.448237 0.679617 0.053 Uiso 1 1 calc R U . . .
N N 0.5145(13) 0.4372(3) 0.4271(6) 0.0347(16) Uani 1 1 d . . . . .
N006 N 0.7951(14) 0.4455(3) 0.5856(6) 0.0380(17) Uani 1 1 d . . . . .
F007 F 0.3590(14) 0.3484(2) 0.6986(7) 0.074(2) Uani 1 1 d . U . . .
N008 N 0.3886(13) 0.4296(3) 0.5146(6) 0.0338(16) Uani 1 1 d . . . . .
N009 N 0.7561(15) 0.4471(3) 0.4654(7) 0.0402(17) Uani 1 1 d . . . . .
C00B C 0.5305(15) 0.4298(3) 0.7386(7) 0.0301(17) Uani 1 1 d . . . . .
C00D C 0.5727(15) 0.4356(3) 0.6121(7) 0.0315(17) Uani 1 1 d . . . . .
C00F C 0.1768(12) 0.4234(3) 0.0615(4) 0.062(3) Uani 1 1 d G . . . .
H00F H 0.102317 0.420330 -0.019746 0.075 Uiso 1 1 calc R U . . .
C00I C 0.0581(11) 0.4036(3) 0.1478(5) 0.068(3) Uani 1 1 d G . . . .
H00I H -0.095805 0.387304 0.124324 0.082 Uiso 1 1 calc R U . . .
C00H C 0.1695(12) 0.4082(3) 0.2692(5) 0.054(3) Uani 1 1 d G . . . .
H00H H 0.090074 0.394982 0.326947 0.065 Uiso 1 1 calc R U . . .
C00C C 0.3996(12) 0.4326(2) 0.3043(4) 0.0367(19) Uani 1 1 d G . . . .
C00A C 0.5183(10) 0.4524(2) 0.2180(5) 0.048(2) Uani 1 1 d G . . . .
H00A H 0.672202 0.468711 0.241432 0.057 Uiso 1 1 calc R U . . .
C00E C 0.4069(12) 0.4478(3) 0.0966(5) 0.052(3) Uani 1 1 d G . . . .
H00E H 0.486327 0.461034 0.038809 0.063 Uiso 1 1 calc R U . . .
C00G C 0.5518(19) 0.3734(3) 0.7741(9) 0.046(2) Uani 1 1 d . . . . .
C2 C 0.672(3) 0.2487(6) 0.7638(11) 0.128(4) Uani 1 1 d G U . . .
H2 H 0.580772 0.254781 0.686115 0.154 Uiso 1 1 calc R U . . .
C00J C 0.810(3) 0.2874(4) 0.8293(14) 0.121(4) Uani 1 1 d G U . . .
C00K C 0.946(3) 0.2784(5) 0.9454(14) 0.128(4) Uani 1 1 d G U . . .
H00K H 1.039047 0.304222 0.989223 0.154 Uiso 1 1 calc R U . . .
C8 C 0.944(3) 0.2307(6) 0.9960(11) 0.136(4) Uani 1 1 d G U . . .
H8 H 1.035003 0.224623 1.073685 0.163 Uiso 1 1 calc R U . . .
C3 C 0.805(3) 0.1920(4) 0.9305(14) 0.134(4) Uani 1 1 d G U . . .
H3 H 0.803845 0.160102 0.964364 0.161 Uiso 1 1 calc R U . . .
C4 C 0.669(3) 0.2010(5) 0.8144(13) 0.133(4) Uani 1 1 d G U . . .
H4 H 0.576728 0.175180 0.770579 0.160 Uiso 1 1 calc R U . . .

loop_
_atom_site_aniso_label
_atom_site_aniso_U_11
_atom_site_aniso_U_22
_atom_site_aniso_U_33
_atom_site_aniso_U_23
_atom_site_aniso_U_13
_atom_site_aniso_U_12
S001 0.0573(19) 0.0566(16) 0.117(3) -0.0006(16) 0.0346(19) 0.0037(14)
F002 0.079(4) 0.096(4) 0.028(2) -0.018(3) 0.037(3) -0.047(4)
O003 0.038(3) 0.033(3) 0.031(3) -0.001(2) -0.004(2) -0.009(2)
O1 0.030(3) 0.046(3) 0.030(3) -0.003(2) 0.006(2) 0.001(2)
N 0.025(4) 0.045(4) 0.035(4) -0.003(3) 0.007(3) 0.001(3)
N006 0.027(4) 0.055(4) 0.028(4) -0.005(3) -0.003(3) -0.009(3)
F007 0.065(4) 0.045(3) 0.094(5) -0.003(3) -0.021(4) -0.022(3)
N008 0.030(4) 0.045(4) 0.026(3) 0.000(3) 0.005(3) 0.004(3)
N009 0.034(4) 0.056(4) 0.030(3) -0.006(3) 0.004(3) -0.007(3)
C00B 0.028(4) 0.030(4) 0.028(4) 0.000(3) -0.004(3) -0.005(3)
C00D 0.029(5) 0.032(4) 0.030(4) -0.006(3) 0.000(3) -0.001(3)
C00F 0.061(8) 0.082(8) 0.040(5) -0.012(5) 0.005(5) 0.016(6)
C00I 0.046(6) 0.102(10) 0.048(6) -0.028(6) -0.009(5) -0.012(6)
C00H 0.032(5) 0.089(8) 0.037(5) -0.012(5) -0.001(4) -0.010(5)
C00C 0.036(5) 0.045(5) 0.026(4) -0.010(3) -0.003(3) 0.003(4)
C00A 0.048(6) 0.052(5) 0.043(5) -0.007(4) 0.011(4) -0.001(4)
C00E 0.066(7) 0.064(6) 0.030(5) -0.003(4) 0.015(5) 0.006(5)
C00G 0.046(6) 0.038(4) 0.048(5) 0.004(4) -0.002(4) -0.005(4)
C2 0.132(6) 0.118(5) 0.133(5) 0.001(4) 0.027(4) -0.002(4)
C00J 0.126(5) 0.114(5) 0.124(5) 0.003(4) 0.029(4) 0.003(4)
C00K 0.134(5) 0.120(5) 0.128(5) 0.008(4) 0.024(4) 0.004(4)
C8 0.144(6) 0.126(5) 0.136(5) 0.010(4) 0.023(4) 0.003(4)
C3 0.142(6) 0.123(5) 0.137(5) 0.009(4) 0.031(4) -0.002(4)
C4 0.138(6) 0.122(5) 0.140(5) 0.003(4) 0.028(4) -0.003(4)

loop_
_atom_type_symbol
_atom_type_description
_atom_type_scat_dispersion_real
_atom_type_scat_dispersion_imag
_atom_type_scat_source
C C 0.0033 0.0016 'International Tables Vol C Tables 4.2.6.8 and 6.1.1.4'
H H 0.0000 0.0000 'International Tables Vol C Tables 4.2.6.8 and 6.1.1.4'
F F 0.0171 0.0103 'International Tables Vol C Tables 4.2.6.8 and 6.1.1.4'
N N 0.0061 0.0033 'International Tables Vol C Tables 4.2.6.8 and 6.1.1.4'
O O 0.0106 0.0060 'International Tables Vol C Tables 4.2.6.8 and 6.1.1.4'
S S 0.1246 0.1234 'International Tables Vol C Tables 4.2.6.8 and 6.1.1.4'

loop_
_geom_angle_atom_site_label_1
_geom_angle_atom_site_label_2
_geom_angle_atom_site_label_3
_geom_angle
_geom_angle_site_symmetry_1
_geom_angle_site_symmetry_3
_geom_angle_publ_flag
C00G S001 C00J 101.4(7) . . ?
C00B O003 H003 109.5 . . ?
C00B O1 H1 109.5 . . ?
N008 N C00C 122.3(6) . . ?
N009 N N008 114.6(6) . . ?
N009 N C00C 123.0(6) . . ?
C00D N006 N009 106.5(7) . . ?
C00D N008 N 100.7(7) . . ?
N N009 N006 105.0(7) . . ?
O003 C00B O1 108.8(7) . . ?
O003 C00B C00D 112.6(7) . . ?
O003 C00B C00G 106.1(6) . . ?
O1 C00B C00D 111.3(6) . . ?
O1 C00B C00G 108.7(7) . . ?
C00D C00B C00G 109.2(7) . . ?
N006 C00D C00B 124.4(7) . . ?
N008 C00D N006 113.1(7) . . ?
N008 C00D C00B 122.5(7) . . ?
C00I C00F H00F 120.0 . . ?
C00I C00F C00E 120.0 . . ?
C00E C00F H00F 120.0 . . ?
C00F C00I H00I 120.0 . . ?
C00H C00I C00F 120.0 . . ?
C00H C00I H00I 120.0 . . ?
C00I C00H H00H 120.0 . . ?
C00I C00H C00C 120.0 . . ?
C00C C00H H00H 120.0 . . ?
C00H C00C N 120.4(4) . . ?
C00A C00C N 119.6(4) . . ?
C00A C00C C00H 120.0 . . ?
C00C C00A H00A 120.0 . . ?
C00C C00A C00E 120.0 . . ?
C00E C00A H00A 120.0 . . ?
C00F C00E H00E 120.0 . . ?
C00A C00E C00F 120.0 . . ?
C00A C00E H00E 120.0 . . ?
F002 C00G S001 103.6(6) . . ?
F002 C00G C00B 115.1(8) . . ?
F007 C00G S001 111.3(7) . . ?
F007 C00G F002 106.4(8) . . ?
F007 C00G C00B 107.3(7) . . ?
C00B C00G S001 113.0(7) . . ?
C00J C2 H2 120.0 . . ?
C00J C2 C4 120.0 . . ?
C4 C2 H2 120.0 . . ?
C2 C00J S001 122.5(9) . . ?
C00K C00J S001 117.4(9) . . ?
C00K C00J C2 120.0 . . ?
C00J C00K H00K 120.0 . . ?
C8 C00K C00J 120.0 . . ?
C8 C00K H00K 120.0 . . ?
C00K C8 H8 120.0 . . ?
C00K C8 C3 120.0 . . ?
C3 C8 H8 120.0 . . ?
C8 C3 H3 120.0 . . ?
C4 C3 C8 120.0 . . ?
C4 C3 H3 120.0 . . ?
C2 C4 H4 120.0 . . ?
C3 C4 C2 120.0 . . ?
C3 C4 H4 120.0 . . ?

loop_
_geom_bond_atom_site_label_1
_geom_bond_atom_site_label_2
_geom_bond_distance
_geom_bond_site_symmetry_2
_geom_bond_publ_flag
S001 C00G 1.698(11) . ?
S001 C00J 1.768(11) . ?
F002 C00G 1.482(11) . ?
O003 H003 0.8200 . ?
O003 C00B 1.382(10) . ?
O1 H1 0.8200 . ?
O1 C00B 1.405(11) . ?
N N008 1.342(10) . ?
N N009 1.321(11) . ?
N C00C 1.409(8) . ?
N006 N009 1.339(10) . ?
N006 C00D 1.336(12) . ?
F007 C00G 1.375(12) . ?
N008 C00D 1.335(11) . ?
C00B C00D 1.514(11) . ?
C00B C00G 1.546(11) . ?
C00F H00F 0.9300 . ?
C00F C00I 1.3900 . ?
C00F C00E 1.3900 . ?
C00I H00I 0.9300 . ?
C00I C00H 1.3900 . ?
C00H H00H 0.9300 . ?
C00H C00C 1.3900 . ?
C00C C00A 1.3900 . ?
C00A H00A 0.9300 . ?
C00A C00E 1.3900 . ?
C00E H00E 0.9300 . ?
C2 H2 0.9300 . ?
C2 C00J 1.3900 . ?
C2 C4 1.3900 . ?
C00J C00K 1.3900 . ?
C00K H00K 0.9300 . ?
C00K C8 1.3900 . ?
C8 H8 0.9300 . ?
C8 C3 1.3900 . ?
C3 H3 0.9300 . ?
C3 C4 1.3900 . ?
C4 H4 0.9300 . ?

loop_
_geom_torsion_atom_site_label_1
_geom_torsion_atom_site_label_2
_geom_torsion_atom_site_label_3
_geom_torsion_atom_site_label_4
_geom_torsion
_geom_torsion_site_symmetry_1
_geom_torsion_site_symmetry_2
_geom_torsion_site_symmetry_3
_geom_torsion_site_symmetry_4
_geom_torsion_publ_flag
S001 C00J C00K C8 -176.9(14) . . . . ?
O003 C00B C00D N006 24.3(11) . . . . ?
O003 C00B C00D N008 -157.8(7) . . . . ?
O003 C00B C00G S001 -62.8(8) . . . . ?
O003 C00B C00G F002 56.0(10) . . . . ?
O003 C00B C00G F007 174.2(8) . . . . ?
O1 C00B C00D N006 146.8(7) . . . . ?
O1 C00B C00D N008 -35.3(10) . . . . ?
O1 C00B C00G S001 -179.6(6) . . . . ?
O1 C00B C00G F002 -60.9(9) . . . . ?
O1 C00B C00G F007 57.3(9) . . . . ?
N N008 C00D N006 -0.8(9) . . . . ?
N N008 C00D C00B -178.8(7) . . . . ?
N C00C C00A C00E 179.7(6) . . . . ?
N008 N N009 N006 0.7(9) . . . . ?
N008 N C00C C00H -15.7(9) . . . . ?
N008 N C00C C00A 164.6(6) . . . . ?
N009 N N008 C00D 0.0(9) . . . . ?
N009 N C00C C00H 161.1(6) . . . . ?
N009 N C00C C00A -18.6(10) . . . . ?
N009 N006 C00D N008 1.2(9) . . . . ?
N009 N006 C00D C00B 179.2(7) . . . . ?
C00D N006 N009 N -1.1(9) . . . . ?
C00D C00B C00G S001 58.8(8) . . . . ?
C00D C00B C00G F002 177.5(7) . . . . ?
C00D C00B C00G F007 -64.2(10) . . . . ?
C00F C00I C00H C00C 0.0 . . . . ?
C00I C00F C00E C00A 0.0 . . . . ?
C00I C00H C00C N -179.7(6) . . . . ?
C00I C00H C00C C00A 0.0 . . . . ?
C00H C00C C00A C00E 0.0 . . . . ?
C00C N N008 C00D 177.1(7) . . . . ?
C00C N N009 N006 -176.4(7) . . . . ?
C00C C00A C00E C00F 0.0 . . . . ?
C00E C00F C00I C00H 0.0 . . . . ?
C00G S001 C00J C2 77.0(11) . . . . ?
C00G S001 C00J C00K -106.2(9) . . . . ?
C00G C00B C00D N006 -93.2(9) . . . . ?
C00G C00B C00D N008 84.7(9) . . . . ?
C2 C00J C00K C8 0.0 . . . . ?
C00J S001 C00G F002 48.3(8) . . . . ?
C00J S001 C00G F007 -65.7(9) . . . . ?
C00J S001 C00G C00B 173.5(8) . . . . ?
C00J C2 C4 C3 0.0 . . . . ?
C00J C00K C8 C3 0.0 . . . . ?
C00K C8 C3 C4 0.0 . . . . ?
C8 C3 C4 C2 0.0 . . . . ?
C4 C2 C00J S001 176.7(14) . . . . ?
C4 C2 C00J C00K 0.0 . . . . ?
